data_7243293
loop_
_publ_author_name
'Bebi\'c, Nikol'
'Topi\'c, Edi'
'Mandari\'c, Mirna'
'Hrenar, Tomica'
'Vrdoljak, Vi\<snja'

_publ_section_title
;
 Extending the structural landscape of Mo(vi) hydrazonato
 inorganic--organic POM-hybrids: an experimental and computational study
;
_journal_issue 36
_journal_name_full CrystEngComm
_journal_page_first 6349
_journal_page_last 6358
_journal_paper_doi 10.1039/D1CE00861G
_journal_volume 23
_journal_year 2021
_chemical_formula_moiety 'Mo8 O26, 2(C14 H15 Mo N3 O6), 2(C2 H3 N), 3(H2 O)'
_chemical_formula_sum 'C32 H42 Mo10 N8 O41'
_chemical_formula_weight 2154.13
_chemical_name_systematic
'[N-(2-oxo-4-methoxybenzylidene)isonicotinoylhydrazonato](aqua)dioxomolybdenum(vi) octamolybdate acetonitrile solvate hydrate'
_space_group_crystal_system triclinic
_space_group_IT_number 2
_space_group_name_Hall '-P 1'
_space_group_name_H-M_alt 'P -1'
_atom_sites_solution_hydrogens mixed
_atom_sites_solution_primary dual
_audit_creation_date 2021-07-15
_audit_creation_method
;
Olex2 1.2
(compiled 2018.05.29 svn.r3508 for OlexSys, GUI svn.r5506)
;
_audit_update_record
;
2021-07-15 deposited with the CCDC.	2021-07-29 downloaded from the CCDC.
;
_cell_angle_alpha 107.1590(10)
_cell_angle_beta 102.4120(10)
_cell_angle_gamma 105.877(2)
_cell_formula_units_Z 1
_cell_length_a 10.5703(2)
_cell_length_b 11.3121(2)
_cell_length_c 14.2003(2)
_cell_measurement_reflns_used 27176
_cell_measurement_temperature 169.98(10)
_cell_measurement_theta_max 79.3330
_cell_measurement_theta_min 3.4250
_cell_volume 1477.54(5)
_computing_cell_refinement 'CrysAlisPro 1.171.41.92a (Rigaku OD, 2020)'
_computing_data_collection 'CrysAlisPro 1.171.41.92a (Rigaku OD, 2020)'
_computing_data_reduction 'CrysAlisPro 1.171.41.92a (Rigaku OD, 2020)'
_computing_molecular_graphics 'Olex2 (Dolomanov et al., 2009)'
_computing_publication_material 'Olex2 (Dolomanov et al., 2009)'
_computing_structure_refinement 'ShelXL (Sheldrick, 2015)'
_computing_structure_solution 'ShelXT (Sheldrick, 2015)'
_diffrn_ambient_temperature 170.15
_diffrn_detector_area_resol_mean 10.0000
_diffrn_detector_type HyPix
_diffrn_measured_fraction_theta_full 0.997
_diffrn_measured_fraction_theta_max 0.967
_diffrn_measurement_details
;
List of Runs (angles in degrees, time in seconds):

  # Type    Start    End  Width  t~exp~   \w     \q     \k     \f   Frames
#--------------------------------------------------------------------------
  1  \w   -119.00 -70.00   0.50    0.16    --  -48.02-164.00 104.00   98
  2  \w    -80.00  -8.00   0.50    0.16    --  -48.02 117.00 -19.00  144
  3  \w     29.00  92.00   0.50    0.16    --   48.02-117.00-106.00  126
  4  \w     87.00 116.00   0.50    0.16    --   48.02 164.00 129.00   58
  5  \w     88.00 119.00   0.50    0.16    --   48.02-164.00 104.00   62
  6  \w    -93.00 -68.00   0.50    0.65    --  -91.75-164.00 104.00   50
  7  \w    -75.00 -50.00   0.50    0.65    --  -91.75 117.00 -19.00   50
  8  \w   -145.00-120.00   0.50    0.65    --  -91.75-117.00-106.00   50
  9  \w    100.00 137.00   0.50    0.65    --  113.25-164.00 104.00   74
 10  \w     52.00  78.00   0.50    0.65    --  113.25-117.00-106.00   52
 11  \w     90.00 116.00   0.50    0.65    --  113.25 164.00 129.00   52
 12  \w    125.00 150.00   0.50    0.65    --  113.25 117.00 -19.00   50
 13  \w     81.00 109.00   0.50    0.65    --  113.25-117.00-106.00   56
 14  \w    -87.00 -33.00   0.50    0.16    --  -48.02 -57.00   0.00  108
 15  \w   -118.00 -91.00   0.50    0.16    --  -48.02 -57.00 -60.00   54
 16  \w   -117.00 -37.00   0.50    0.16    --  -48.02 -19.00-180.00  160
 17  \w    -82.00 -33.00   0.50    0.16    --  -48.02 -57.00 -60.00   98
 18  \w    -51.00 -25.00   0.50    0.16    --  -48.02 -77.00-120.00   52
 19  \w   -103.00 -35.00   0.50    0.16    --  -48.02 -38.00 150.00  136
 20  \w   -107.00 -82.00   0.50    0.16    --  -48.02 -77.00-120.00   50
 21  \w    -54.00 -26.00   0.50    0.16    --  -48.02 -77.00  90.00   56
 22  \w    -69.00 -36.00   0.50    0.16    --  -48.02 -38.00  60.00   66
 23  \w    -85.00 -60.00   0.50    0.16    --  -48.02 -77.00 120.00   50
 24  \w    -97.00 -72.00   0.50    0.16    --  -48.02 164.00 129.00   50
 25  \w    -51.00 -25.00   0.50    0.16    --  -48.02 -77.00 120.00   52
 26  \w    -63.00 -25.00   0.50    0.16    --  -48.02 -77.00  30.00   76
 27  \w   -118.00 -37.00   0.50    0.16    --  -48.02 -43.00  47.35  162
 28  \w   -118.00 -93.00   0.50    0.16    --  -48.02 -57.00   0.00   50
 29  \w   -112.00 -86.00   0.50    0.16    --  -48.02 -77.00  90.00   52
 30  \w    -75.00 -26.00   0.50    0.16    --  -48.02 -77.00-180.00   98
 31  \w    -60.00 -25.00   0.50    0.16    --  -48.02 -77.00 -30.00   70
 32  \w   -112.00 -79.00   0.50    0.16    --  -48.02 -77.00 -30.00   66
 33  \w     27.00  54.00   0.50    0.16    --   48.02  77.00 -60.00   54
 34  \w     25.00  72.00   0.50    0.16    --   48.02  77.00-120.00   94
 35  \w    -96.00 -71.00   0.50    0.65    --  -91.75 -72.00  40.76   50
 36  \w    -95.00 -69.00   0.50    0.65    --  -91.75 -76.00-143.60   52
 37  \w   -113.00 -76.00   0.50    0.65    --  -91.75 -61.00 114.47   74
 38  \w    -97.00 -71.00   0.50    0.65    --  -91.75 -72.00  68.10   52
 39  \w    -99.00 -71.00   0.50    0.65    --  -91.75 -74.00 -18.69   56
 40  \w    -95.00 -69.00   0.50    0.65    --  -91.75 -77.00  60.00   52
 41  \w   -161.00-135.00   0.50    0.65    --  -91.75 -72.00  40.76   52
 42  \w   -136.00-110.00   0.50    0.65    --  -91.75 -72.00  68.10   52
 43  \w    -95.00 -69.00   0.50    0.65    --  -91.75 -77.00  90.00   52
 44  \w    -99.00 -69.00   0.50    0.65    --  -91.75 -77.00  30.00   60
 45  \w   -149.00-123.00   0.50    0.65    --  -91.75 -76.00-143.60   52
 46  \w    -99.00 -73.00   0.50    0.65    --  -91.75 -68.00-176.64   52
 47  \w   -110.00 -73.00   0.50    0.65    --  -91.75 -68.00 146.56   74
 48  \w    -95.00 -69.00   0.50    0.65    --  -91.75 -77.00 -49.38   52
 49  \w   -158.00-117.00   0.50    0.65    --  -91.75 -71.00 160.68   82
 50  \w    -95.00 -69.00   0.50    0.65    --  -91.75 -77.00   0.00   52
 51  \w   -101.00 -69.00   0.50    0.65    --  -91.75 -76.00 104.29   64
 52  \w   -100.00 -72.00   0.50    0.65    --  -91.75 -69.00 -84.60   56
 53  \w    -97.00 -71.00   0.50    0.65    --  -91.75 -72.00  73.72   52
 54  \w   -100.00 -74.00   0.50    0.65    --  -91.75 -67.00-122.90   52
 55  \w    -96.00 -71.00   0.50    0.65    --  -91.75 -71.00 160.68   50
 56  \w   -152.00-125.00   0.50    0.65    --  -91.75 -64.00 -44.04   54
 57  \w    -94.00 -69.00   0.50    0.65    --  -91.75 -76.00-128.85   50
 58  \w    -96.00 -70.00   0.50    0.65    --  -91.75 -77.00-150.00   52
 59  \w    -94.00 -69.00   0.50    0.65    --  -91.75 -77.00 120.00   50
 60  \w    -95.00 -70.00   0.50    0.65    --  -91.75 -74.00-175.37   50
 61  \w    -95.00 -69.00   0.50    0.65    --  -91.75 -77.00 -60.00   52
 62  \w   -113.00 -69.00   0.50    0.65    --  -91.75 -77.00 -90.00   88
 63  \w    -94.00 -69.00   0.50    0.65    --  -91.75 -77.00 150.00   50
 64  \w   -100.00 -74.00   0.50    0.65    --  -91.75 -69.00-112.01   52
 65  \w    -94.00 -69.00   0.50    0.65    --  -91.75 -76.00  10.80   50
 66  \w   -100.00 -74.00   0.50    0.65    --  -91.75 -64.00 -44.04   52
 67  \w    -99.00 -73.00   0.50    0.65    --  -91.75 -66.00 -53.02   52
 68  \w     43.00  70.00   0.50    0.65    --  113.25 -95.00 -30.00   54
 69  \w     91.00 176.00   0.50    0.65    --  113.25  77.00 -60.00  170
 70  \w     82.00 107.00   0.50    0.65    --  113.25-109.00 -49.41   50
 71  \w     99.00 177.00   0.50    0.65    --  113.25  61.00-150.00  156
 72  \w     42.00  77.00   0.50    0.65    --  113.25-109.00 -49.41   70
 73  \w    135.00 178.00   0.50    0.65    --  113.25  15.00-180.00   86
 74  \w     93.00 127.00   0.50    0.65    --  113.25  77.00  30.00   68
 75  \w    131.00 156.00   0.50    0.65    --  113.25  77.00  30.00   50
 76  \w    100.00 128.00   0.50    0.65    --  113.25  15.00-180.00   56
 77  \w     43.00 106.00   0.50    0.65    --  113.25 -95.00 150.00  126
 78  \w     42.00  77.00   0.50    0.65    --  113.25 -95.00   0.00   70
 79  \w    136.00 175.00   0.50    0.65    --  113.25  77.00 -90.00   78
 80  \w     92.00 128.00   0.50    0.65    --  113.25  77.00 -90.00   72
 81  \w     98.00 161.00   0.50    0.65    --  113.25 125.00-150.00  126
 82  \w     93.00 151.00   0.50    0.65    --  113.25  77.00 150.00  116
 83  \w     43.00  68.00   0.50    0.65    --  113.25 -77.00 120.00   50
 84  \w     97.00 138.00   0.50    0.65    --  113.25  61.00 -90.00   82
 85  \w     42.00  67.00   0.50    0.65    --  113.25 -61.00  90.00   50
 86  \w     95.00 172.00   0.50    0.65    --  113.25  67.00 -31.14  154
 87  \w     76.00 111.00   0.50    0.65    --  113.25-125.00-180.00   70
 88  \w     91.00 178.00   0.50    0.65    --  113.25  77.00-180.00  174
 89  \w    140.00 178.00   0.50    0.65    --  113.25  77.00 120.00   76
 90  \w     78.00 106.00   0.50    0.65    --  113.25 -95.00  30.00   56
 91  \w     42.00  71.00   0.50    0.65    --  113.25 -95.00  30.00   58
 92  \w     86.00 111.00   0.50    0.65    --  113.25-125.00 -30.00   50
 93  \w     42.00 106.00   0.50    0.65    --  113.25-125.00-120.00  128
 94  \w     43.00  77.00   0.50    0.65    --  113.25-125.00 -30.00   68
 95  \w    146.00 172.00   0.50    0.65    --  113.25  77.00  90.00   52
 96  \w     91.00 117.00   0.50    0.65    --  113.25  77.00 120.00   52
 97  \w     74.00 100.00   0.50    0.65    --  113.25 -95.00  60.00   52
 98  \w    106.00 138.00   0.50    0.65    --  113.25  45.00 -90.00   64
 99  \w    147.00 173.00   0.50    0.65    --  113.25  45.00 -90.00   52
100  \w     91.00 142.00   0.50    0.65    --  113.25  77.00  90.00  102
101  \w     91.00 152.00   0.50    0.65    --  113.25  77.00  60.00  122
102  \w     48.00  93.00   0.50    0.65    --  113.25 -95.00 -90.00   90
103  \w     93.00 150.00   0.50    0.65    --  113.25  77.00 -30.00  114
104  \w    152.00 177.00   0.50    0.65    --  113.25  61.00 150.00   50
105  \w     99.00 125.00   0.50    0.65    --  113.25  61.00 150.00   52
106  \w    104.00 162.00   0.50    0.65    --  113.25 125.00  90.00  116
107  \w     99.00 178.00   0.50    0.65    --  113.25  61.00   0.00  158
108  \w    100.00 158.00   0.50    0.65    --  113.25  61.00  30.00  116
109  \w     46.00  71.00   0.50    0.65    --  113.25 -61.00-150.00   50
110  \w     43.00  89.00   0.50    0.65    --  113.25-125.00 -60.00   92
111  \w     42.00  71.00   0.50    0.65    --  113.25 -61.00-180.00   58
112  \w     92.00 115.00   0.50    0.65    --  113.25  77.00   0.00   46
;
_diffrn_measurement_device 'four-circle diffractometer'
_diffrn_measurement_device_type 'XtaLAB Synergy, Dualflex, HyPix'
_diffrn_measurement_method '\w scans'
_diffrn_radiation_type CuK\a
_diffrn_radiation_wavelength 1.54184
_diffrn_reflns_av_R_equivalents 0.0529
_diffrn_reflns_av_unetI/netI 0.0294
_diffrn_reflns_Laue_measured_fraction_full 0.997
_diffrn_reflns_Laue_measured_fraction_max 0.967
_diffrn_reflns_limit_h_max 13
_diffrn_reflns_limit_h_min -13
_diffrn_reflns_limit_k_max 13
_diffrn_reflns_limit_k_min -14
_diffrn_reflns_limit_l_max 18
_diffrn_reflns_limit_l_min -18
_diffrn_reflns_number 40227
_diffrn_reflns_point_group_measured_fraction_full 0.997
_diffrn_reflns_point_group_measured_fraction_max 0.967
_diffrn_reflns_theta_full 67.684
_diffrn_reflns_theta_max 80.134
_diffrn_reflns_theta_min 3.440
_exptl_absorpt_coefficient_mu 17.783
_exptl_absorpt_correction_T_max 1.00000
_exptl_absorpt_correction_T_min 0.38682
_exptl_absorpt_correction_type multi-scan
_exptl_absorpt_process_details
;
CrysAlisPro 1.171.41.92a (Rigaku Oxford Diffraction, 2020)
Empirical absorption correction using spherical harmonics,
implemented in SCALE3 ABSPACK scaling algorithm.
;
_exptl_crystal_colour yellow
_exptl_crystal_colour_primary yellow
_exptl_crystal_density_diffrn 2.421
_exptl_crystal_description block
_exptl_crystal_F_000 1038
_exptl_crystal_size_max 0.15
_exptl_crystal_size_mid 0.11
_exptl_crystal_size_min 0.08
_refine_diff_density_max 0.881
_refine_diff_density_min -0.853
_refine_diff_density_rms 0.161
_refine_ls_extinction_coef 0.00039(4)
_refine_ls_extinction_expression Fc^*^=kFc[1+0.001xFc^2^\l^3^/sin(2\q)]^-1/4^
_refine_ls_extinction_method 'SHELXL-2018/3 (Sheldrick 2018)'
_refine_ls_goodness_of_fit_ref 1.105
_refine_ls_hydrogen_treatment mixed
_refine_ls_matrix_type full
_refine_ls_number_parameters 433
_refine_ls_number_reflns 6253
_refine_ls_number_restraints 2
_refine_ls_restrained_S_all 1.105
_refine_ls_R_factor_all 0.0353
_refine_ls_R_factor_gt 0.0315
_refine_ls_shift/su_max 0.002
_refine_ls_shift/su_mean 0.000
_refine_ls_structure_factor_coef Fsqd
_refine_ls_weighting_details 'w=1/[\s^2^(Fo^2^)+(0.0434P)^2^+4.0660P] where P=(Fo^2^+2Fc^2^)/3'
_refine_ls_weighting_scheme calc
_refine_ls_wR_factor_gt 0.0835
_refine_ls_wR_factor_ref 0.0850
_reflns_Friedel_coverage 0.000
_reflns_number_gt 5812
_reflns_number_total 6253
_reflns_threshold_expression 'I > 2\s(I)'
_cod_data_source_file d1ce00861g3.cif
_cod_data_source_block exp_449_auto
_cod_depositor_comments 'Adding full bibliography for 7243285--7243294.cif.'
_cod_database_code 7243293
_shelx_shelxl_version_number 2018/3
_shelx_space_group_comment
;
The symmetry employed for this shelxl refinement is uniquely defined
by the following loop, which should always be used as a source of
symmetry information in preference to the above space-group names.
They are only intended as comments.
;
_shelx_estimated_absorpt_t_max 0.330
_shelx_estimated_absorpt_t_min 0.176
_olex2_refinement_description
;
1. Fixed Uiso
 At 1.2 times of:
  All C(H) groups, All N(H) groups
 At 1.5 times of:
  All C(H,H,H) groups, All O(H) groups, All O(H,H) groups
2. Restrained distances
 H3-N3
 0.86 with sigma of 0.02
 H20B-O20
 0.82 with sigma of 0.02
3. Others
 Fixed Sof: O21(0.5) H21A(0.5) H21B(0.5)
4.a Free rotating group:
 O20(H20A), O21(H21A,H21B)
4.b Rotating group:
 O5(H5A,H5B)
4.c Aromatic/amide H refined with riding coordinates:
 N2(H2), C3(H3A), C5(H5), C6(H6), C7(H7), C13(H13), C10(H10), C11(H11), C12(H12)
4.d Idealised Me refined as rotating group:
 C14(H14A,H14B,H14C), C16(H16A,H16B,H16C)
;
_olex2_submission_special_instructions 'No special instructions were received'
_oxdiff_exptl_absorpt_empirical_details
;
Empirical correction (ABSPACK) includes:
- Absorption correction using spherical harmonics
- Frame scaling
;

loop_
_space_group_symop_operation_xyz
'x, y, z'
'-x, -y, -z'

loop_
_atom_site_label
_atom_site_type_symbol
_atom_site_fract_x
_atom_site_fract_y
_atom_site_fract_z
_atom_site_U_iso_or_equiv
_atom_site_adp_type
_atom_site_occupancy
_atom_site_site_symmetry_order
_atom_site_calc_flag
_atom_site_refinement_flags_posn
_atom_site_refinement_flags_adp
_atom_site_refinement_flags_occupancy
_atom_site_disorder_assembly
_atom_site_disorder_group
Mo3 Mo 1.01295(3) 0.35171(3) 0.42091(2) 0.01399(9) Uani 1 1 d . . . . .
Mo4 Mo 1.28247(3) 0.55800(3) 0.61676(2) 0.01546(9) Uani 1 1 d . . . . .
Mo2 Mo 1.00696(3) 0.57636(3) 0.32731(2) 0.01633(9) Uani 1 1 d . . . . .
Mo5 Mo 1.27835(3) 0.78765(3) 0.52185(2) 0.01725(9) Uani 1 1 d . . . . .
Mo1 Mo 0.68961(3) 0.67673(3) -0.02488(2) 0.01861(9) Uani 1 1 d . . . . .
O12 O 0.8948(3) 0.4012(3) 0.3254(2) 0.0162(5) Uani 1 1 d . . . . .
O13 O 1.1222(3) 0.3855(3) 0.5620(2) 0.0158(5) Uani 1 1 d . . . . .
O1 O 0.5180(3) 0.7002(3) -0.0206(2) 0.0217(6) Uani 1 1 d . . . . .
O14 O 1.3398(3) 0.7410(3) 0.6381(2) 0.0199(6) Uani 1 1 d . . . . .
O11 O 1.1158(3) 0.5640(3) 0.47920(19) 0.0142(5) Uani 1 1 d . . . . .
O15 O 1.1215(3) 0.7564(3) 0.4074(2) 0.0201(6) Uani 1 1 d . . . . .
O19 O 0.8873(3) 0.2009(3) 0.4007(2) 0.0197(6) Uani 1 1 d . . . . .
O2 O 0.8847(3) 0.7024(3) 0.0516(2) 0.0228(6) Uani 1 1 d . . . . .
O9 O 1.1181(3) 0.3097(3) 0.3534(2) 0.0215(6) Uani 1 1 d . . . . .
O16 O 1.3682(3) 0.5626(3) 0.7345(2) 0.0237(6) Uani 1 1 d . . . . .
O5 O 0.6589(3) 0.6120(3) 0.1123(2) 0.0278(7) Uani 1 1 d . . . . .
H5A H 0.702707 0.557952 0.118302 0.042 Uiso 1 1 d GR . . . .
H5B H 0.571503 0.564197 0.097000 0.042 Uiso 1 1 d GR . . . .
O18 O 0.8868(3) 0.5914(3) 0.2347(2) 0.0262(6) Uani 1 1 d . . . . .
O10 O 1.3727(3) 0.5055(3) 0.5368(2) 0.0217(6) Uani 1 1 d . . . . .
O6 O 0.1572(3) 0.8779(3) -0.0152(2) 0.0285(7) Uani 1 1 d . . . . .
O7 O 1.3759(3) 0.7303(3) 0.4511(2) 0.0259(6) Uani 1 1 d . . . . .
O17 O 1.3594(3) 0.9565(3) 0.5730(3) 0.0287(7) Uani 1 1 d . . . . .
O4 O 0.6340(3) 0.5101(3) -0.0967(2) 0.0282(7) Uani 1 1 d . . . . .
O3 O 0.7279(3) 0.7492(3) -0.1090(2) 0.0270(6) Uani 1 1 d . . . . .
O8 O 1.1143(3) 0.5223(3) 0.2654(2) 0.0226(6) Uani 1 1 d . . . . .
N1 N 0.7731(3) 0.8650(4) 0.1155(3) 0.0211(7) Uani 1 1 d . . . . .
N2 N 0.9106(3) 0.9015(4) 0.1740(3) 0.0261(8) Uani 1 1 d . . . . .
H2 H 0.957960 0.974699 0.229374 0.031 Uiso 1 1 calc R . . . .
N3 N 1.3655(4) 0.8601(5) 0.2902(3) 0.0320(9) Uani 1 1 d D . . . .
C2 C 0.4757(4) 0.7995(4) 0.0207(3) 0.0180(7) Uani 1 1 d . . . . .
C8 C 0.9582(4) 0.8124(5) 0.1352(3) 0.0244(9) Uani 1 1 d . . . . .
C3 C 0.3362(4) 0.7823(4) -0.0229(3) 0.0218(8) Uani 1 1 d . . . . .
H3A H 0.275294 0.703646 -0.080211 0.026 Uiso 1 1 calc R . . . .
N4 N 1.4135(4) 1.2738(5) 0.6778(4) 0.0406(10) Uani 1 1 d . . . . .
C5 C 0.3764(4) 0.9993(4) 0.1044(3) 0.0240(8) Uani 1 1 d . . . . .
H5 H 0.341837 1.066225 0.132646 0.029 Uiso 1 1 calc R . . . .
C4 C 0.2890(4) 0.8828(4) 0.0197(3) 0.0219(8) Uani 1 1 d . . . . .
C1 C 0.5653(4) 0.9165(4) 0.1053(3) 0.0199(8) Uani 1 1 d . . . . .
C6 C 0.5126(4) 1.0154(4) 0.1462(3) 0.0234(8) Uani 1 1 d . . . . .
H6 H 0.572485 1.094448 0.203643 0.028 Uiso 1 1 calc R . . . .
C7 C 0.7090(4) 0.9415(4) 0.1521(3) 0.0224(8) Uani 1 1 d . . . . .
H7 H 0.760410 1.018479 0.213370 0.027 Uiso 1 1 calc R . . . .
C9 C 1.1029(4) 0.8290(5) 0.1882(3) 0.0264(9) Uani 1 1 d . . . . .
C13 C 1.1868(4) 0.9459(5) 0.2728(4) 0.0311(10) Uani 1 1 d . . . . .
H13 H 1.153469 1.015924 0.294876 0.037 Uiso 1 1 calc R . . . .
C10 C 1.1550(5) 0.7298(5) 0.1554(4) 0.0294(9) Uani 1 1 d . . . . .
H10 H 1.099133 0.650319 0.097049 0.035 Uiso 1 1 calc R . . . .
C11 C 1.2892(5) 0.7476(5) 0.2083(4) 0.0322(10) Uani 1 1 d . . . . .
H11 H 1.326561 0.680710 0.186688 0.039 Uiso 1 1 calc R . . . .
C15 C 1.2995(5) 1.2066(5) 0.6400(4) 0.0318(10) Uani 1 1 d . . . . .
C14 C 0.0621(5) 0.7668(6) -0.1053(4) 0.0375(12) Uani 1 1 d . . . . .
H14A H 0.100172 0.758902 -0.163006 0.056 Uiso 1 1 calc GR . . . .
H14B H -0.026683 0.779383 -0.124501 0.056 Uiso 1 1 calc GR . . . .
H14C H 0.047301 0.685805 -0.090297 0.056 Uiso 1 1 calc GR . . . .
C12 C 1.3195(5) 0.9582(6) 0.3241(4) 0.0351(11) Uani 1 1 d . . . . .
H12 H 1.377620 1.036019 0.383096 0.042 Uiso 1 1 calc R . . . .
C16 C 1.1539(5) 1.1194(5) 0.5934(5) 0.0407(12) Uani 1 1 d . . . . .
H16A H 1.108614 1.142058 0.536960 0.061 Uiso 1 1 calc GR . . . .
H16B H 1.107489 1.130406 0.646410 0.061 Uiso 1 1 calc GR . . . .
H16C H 1.147734 1.027000 0.565407 0.061 Uiso 1 1 calc GR . . . .
O20 O 1.3702(4) 0.4767(4) 0.3182(3) 0.0378(8) Uani 1 1 d D . . . .
H20A H 1.396320 0.482192 0.382213 0.057 Uiso 1 1 d G . . . .
O21 O 1.3594(10) 0.2415(10) 0.3984(11) 0.085(4) Uani 0.5 1 d . . P A 1
H21A H 1.414877 0.288645 0.461723 0.127 Uiso 0.5 1 d G . P A 1
H21B H 1.292269 0.272114 0.392450 0.127 Uiso 0.5 1 d G . P A 1
H3 H 1.450(3) 0.877(7) 0.326(5) 0.06(2) Uiso 1 1 d D . . . .
H20B H 1.288(4) 0.475(8) 0.300(6) 0.07(2) Uiso 1 1 d D . . . .

loop_
_atom_site_aniso_label
_atom_site_aniso_U_11
_atom_site_aniso_U_22
_atom_site_aniso_U_33
_atom_site_aniso_U_23
_atom_site_aniso_U_13
_atom_site_aniso_U_12
Mo3 0.01265(14) 0.01458(16) 0.01362(14) 0.00243(11) 0.00374(10) 0.00677(11)
Mo4 0.01147(14) 0.01870(17) 0.01518(15) 0.00436(12) 0.00290(11) 0.00718(11)
Mo2 0.01420(15) 0.02120(17) 0.01526(15) 0.00773(12) 0.00476(11) 0.00789(12)
Mo5 0.01375(14) 0.01564(17) 0.02109(16) 0.00505(12) 0.00561(11) 0.00545(11)
Mo1 0.01667(15) 0.02085(17) 0.01541(15) 0.00227(12) 0.00475(11) 0.00776(12)
O12 0.0133(11) 0.0208(14) 0.0144(12) 0.0059(10) 0.0035(9) 0.0079(10)
O13 0.0138(12) 0.0177(13) 0.0149(12) 0.0042(10) 0.0028(10) 0.0077(10)
O1 0.0150(12) 0.0220(15) 0.0216(13) -0.0002(11) 0.0038(10) 0.0080(11)
O14 0.0149(12) 0.0206(14) 0.0197(13) 0.0060(11) 0.0021(10) 0.0043(11)
O11 0.0147(11) 0.0136(13) 0.0135(11) 0.0028(10) 0.0038(9) 0.0069(10)
O15 0.0187(13) 0.0188(14) 0.0239(14) 0.0096(12) 0.0061(11) 0.0073(11)
O19 0.0161(12) 0.0195(14) 0.0218(13) 0.0045(11) 0.0056(10) 0.0079(11)
O2 0.0186(13) 0.0267(16) 0.0211(13) 0.0061(12) 0.0058(11) 0.0088(11)
O9 0.0192(13) 0.0226(15) 0.0197(13) 0.0036(11) 0.0051(11) 0.0088(11)
O16 0.0197(13) 0.0285(16) 0.0182(13) 0.0045(12) 0.0020(11) 0.0095(12)
O5 0.0181(13) 0.0381(19) 0.0277(15) 0.0150(14) 0.0070(12) 0.0083(12)
O18 0.0214(14) 0.0374(18) 0.0240(14) 0.0163(14) 0.0063(11) 0.0125(13)
O10 0.0167(13) 0.0249(15) 0.0236(14) 0.0077(12) 0.0059(11) 0.0095(11)
O6 0.0218(14) 0.0380(18) 0.0250(15) 0.0075(14) 0.0058(12) 0.0159(13)
O7 0.0208(14) 0.0319(17) 0.0295(15) 0.0130(13) 0.0108(12) 0.0125(12)
O17 0.0192(14) 0.0214(15) 0.0411(18) 0.0106(14) 0.0062(13) 0.0049(12)
O4 0.0259(15) 0.0255(16) 0.0284(15) 0.0022(13) 0.0075(12) 0.0120(13)
O3 0.0252(14) 0.0322(17) 0.0252(15) 0.0091(13) 0.0083(12) 0.0143(13)
O8 0.0192(13) 0.0272(16) 0.0214(14) 0.0086(12) 0.0071(11) 0.0085(12)
N1 0.0125(14) 0.0241(18) 0.0196(16) 0.0025(14) 0.0015(12) 0.0048(13)
N2 0.0139(15) 0.029(2) 0.0222(17) -0.0001(15) -0.0006(13) 0.0041(14)
N3 0.0173(17) 0.052(3) 0.038(2) 0.029(2) 0.0120(16) 0.0129(17)
C2 0.0194(17) 0.021(2) 0.0155(17) 0.0075(15) 0.0083(14) 0.0079(15)
C8 0.0174(18) 0.031(2) 0.0225(19) 0.0091(17) 0.0077(15) 0.0065(16)
C3 0.0188(18) 0.028(2) 0.0172(18) 0.0060(16) 0.0054(14) 0.0088(16)
N4 0.029(2) 0.034(2) 0.051(3) 0.005(2) 0.0155(19) 0.0102(18)
C5 0.028(2) 0.022(2) 0.024(2) 0.0086(17) 0.0103(16) 0.0109(17)
C4 0.0216(19) 0.029(2) 0.0218(19) 0.0148(17) 0.0088(15) 0.0122(16)
C1 0.0185(18) 0.022(2) 0.0182(17) 0.0072(15) 0.0056(14) 0.0071(15)
C6 0.0251(19) 0.019(2) 0.0204(18) 0.0034(16) 0.0066(15) 0.0051(16)
C7 0.0225(19) 0.022(2) 0.0168(18) 0.0020(16) 0.0042(15) 0.0063(16)
C9 0.0192(19) 0.040(3) 0.027(2) 0.020(2) 0.0094(16) 0.0119(18)
C13 0.019(2) 0.042(3) 0.031(2) 0.016(2) 0.0080(17) 0.0079(19)
C10 0.025(2) 0.036(3) 0.033(2) 0.019(2) 0.0123(18) 0.0117(18)
C11 0.031(2) 0.046(3) 0.039(3) 0.032(2) 0.018(2) 0.021(2)
C15 0.032(2) 0.031(3) 0.038(2) 0.010(2) 0.017(2) 0.018(2)
C14 0.024(2) 0.055(3) 0.025(2) 0.003(2) 0.0041(18) 0.018(2)
C12 0.022(2) 0.048(3) 0.032(2) 0.017(2) 0.0083(18) 0.006(2)
C16 0.027(2) 0.034(3) 0.059(3) 0.017(3) 0.008(2) 0.011(2)
O20 0.0304(18) 0.050(2) 0.0336(18) 0.0138(17) 0.0091(15) 0.0192(16)
O21 0.040(5) 0.049(6) 0.123(10) -0.009(6) -0.015(5) 0.029(4)

loop_
_atom_type_symbol
_atom_type_description
_atom_type_scat_dispersion_real
_atom_type_scat_dispersion_imag
_atom_type_scat_source
C C 0.0181 0.0091 'International Tables Vol C Tables 4.2.6.8 and 6.1.1.4'
H H 0.0000 0.0000 'International Tables Vol C Tables 4.2.6.8 and 6.1.1.4'
Mo Mo -0.0483 2.7339 'International Tables Vol C Tables 4.2.6.8 and 6.1.1.4'
N N 0.0311 0.0180 'International Tables Vol C Tables 4.2.6.8 and 6.1.1.4'
O O 0.0492 0.0322 'International Tables Vol C Tables 4.2.6.8 and 6.1.1.4'

loop_
_geom_angle_atom_site_label_1
_geom_angle_atom_site_label_2
_geom_angle_atom_site_label_3
_geom_angle
_geom_angle_site_symmetry_1
_geom_angle_site_symmetry_3
_geom_angle_publ_flag
O12 Mo3 Mo2 36.33(8) . . ?
O12 Mo3 O11 77.92(11) . . ?
O12 Mo3 O11 77.74(10) . 2_766 ?
O13 Mo3 Mo2 124.66(8) . . ?
O13 Mo3 O12 149.88(11) . . ?
O13 Mo3 O11 77.57(10) . 2_766 ?
O13 Mo3 O11 79.41(11) . . ?
O11 Mo3 Mo2 45.27(7) . . ?
O11 Mo3 Mo2 85.98(6) 2_766 . ?
O11 Mo3 O11 75.50(10) . 2_766 ?
O19 Mo3 Mo2 132.82(9) . . ?
O19 Mo3 O12 96.49(12) . . ?
O19 Mo3 O13 96.71(12) . . ?
O19 Mo3 O11 157.08(12) . . ?
O19 Mo3 O11 81.60(11) . 2_766 ?
O9 Mo3 Mo2 89.45(10) . . ?
O9 Mo3 O12 101.36(12) . . ?
O9 Mo3 O13 101.14(12) . . ?
O9 Mo3 O11 173.29(12) . 2_766 ?
O9 Mo3 O11 97.80(12) . . ?
O9 Mo3 O19 105.10(14) . . ?
O12 Mo4 O11 71.17(9) 2_766 . ?
O13 Mo4 O12 72.18(10) . 2_766 ?
O13 Mo4 O11 73.45(10) . . ?
O14 Mo4 O12 83.09(11) . 2_766 ?
O14 Mo4 O13 146.06(11) . . ?
O14 Mo4 O11 76.81(10) . . ?
O16 Mo4 O12 91.71(12) . 2_766 ?
O16 Mo4 O13 101.78(13) . . ?
O16 Mo4 O14 101.83(14) . . ?
O16 Mo4 O11 162.88(12) . . ?
O16 Mo4 O10 104.77(14) . . ?
O10 Mo4 O12 161.77(11) . 2_766 ?
O10 Mo4 O13 96.43(13) . . ?
O10 Mo4 O14 100.72(13) . . ?
O10 Mo4 O11 92.19(11) . . ?
O12 Mo2 Mo3 35.35(7) . . ?
O12 Mo2 O13 71.96(10) . 2_766 ?
O12 Mo2 O11 74.12(10) . . ?
O13 Mo2 Mo3 79.69(7) 2_766 . ?
O11 Mo2 Mo3 42.21(6) . . ?
O11 Mo2 O13 72.28(9) . 2_766 ?
O15 Mo2 Mo3 120.53(8) . . ?
O15 Mo2 O12 147.68(11) . . ?
O15 Mo2 O13 83.88(11) . 2_766 ?
O15 Mo2 O11 78.33(11) . . ?
O18 Mo2 Mo3 134.35(11) . . ?
O18 Mo2 O12 99.08(13) . . ?
O18 Mo2 O13 88.77(12) . 2_766 ?
O18 Mo2 O11 160.99(12) . . ?
O18 Mo2 O15 101.59(14) . . ?
O18 Mo2 O8 105.25(14) . . ?
O8 Mo2 Mo3 84.51(10) . . ?
O8 Mo2 O12 97.20(13) . . ?
O8 Mo2 O13 163.71(12) . 2_766 ?
O8 Mo2 O11 93.32(12) . . ?
O8 Mo2 O15 100.97(13) . . ?
O14 Mo5 O11 74.49(10) . . ?
O14 Mo5 O15 144.98(12) . . ?
O14 Mo5 O19 77.92(11) . 2_766 ?
O15 Mo5 O11 73.70(10) . . ?
O15 Mo5 O19 77.87(11) . 2_766 ?
O19 Mo5 O11 70.18(10) 2_766 . ?
O7 Mo5 O14 97.90(13) . . ?
O7 Mo5 O11 92.96(12) . . ?
O7 Mo5 O15 97.97(13) . . ?
O7 Mo5 O19 163.14(13) . 2_766 ?
O7 Mo5 O17 104.71(15) . . ?
O17 Mo5 O14 102.19(14) . . ?
O17 Mo5 O11 162.33(13) . . ?
O17 Mo5 O15 103.64(14) . . ?
O17 Mo5 O19 92.15(13) . 2_766 ?
O1 Mo1 O2 148.96(12) . . ?
O1 Mo1 O5 79.70(12) . . ?
O1 Mo1 N1 81.29(12) . . ?
O2 Mo1 O5 78.24(11) . . ?
O2 Mo1 N1 71.99(12) . . ?
O4 Mo1 O1 101.68(13) . . ?
O4 Mo1 O2 97.93(14) . . ?
O4 Mo1 O5 85.15(14) . . ?
O4 Mo1 N1 158.75(14) . . ?
O3 Mo1 O1 100.74(14) . . ?
O3 Mo1 O2 97.52(13) . . ?
O3 Mo1 O5 170.42(13) . . ?
O3 Mo1 O4 104.04(15) . . ?
O3 Mo1 N1 95.94(14) . . ?
N1 Mo1 O5 74.61(12) . . ?
Mo3 O12 Mo4 111.52(11) . 2_766 ?
Mo3 O12 Mo2 108.32(12) . . ?
Mo2 O12 Mo4 103.81(12) . 2_766 ?
Mo3 O13 Mo4 109.50(12) . . ?
Mo3 O13 Mo2 109.53(11) . 2_766 ?
Mo4 O13 Mo2 103.29(11) . 2_766 ?
C2 O1 Mo1 137.7(2) . . ?
Mo4 O14 Mo5 117.83(14) . . ?
Mo3 O11 Mo3 104.50(10) . 2_766 ?
Mo3 O11 Mo4 96.86(9) 2_766 . ?
Mo3 O11 Mo4 91.06(9) . . ?
Mo3 O11 Mo2 92.52(9) . . ?
Mo3 O11 Mo5 163.94(13) . . ?
Mo3 O11 Mo5 91.49(9) 2_766 . ?
Mo4 O11 Mo5 85.50(8) . . ?
Mo2 O11 Mo3 97.95(10) . 2_766 ?
Mo2 O11 Mo4 163.36(13) . . ?
Mo2 O11 Mo5 86.59(8) . . ?
Mo2 O15 Mo5 116.18(14) . . ?
Mo3 O19 Mo5 116.73(14) . 2_766 ?
C8 O2 Mo1 118.6(3) . . ?
C4 O6 C14 118.3(4) . . ?
N2 N1 Mo1 115.3(3) . . ?
C7 N1 Mo1 128.9(3) . . ?
C7 N1 N2 115.7(3) . . ?
C8 N2 N1 109.7(3) . . ?
C12 N3 C11 123.3(4) . . ?
O1 C2 C3 117.5(4) . . ?
O1 C2 C1 122.3(3) . . ?
C3 C2 C1 120.2(4) . . ?
O2 C8 C9 117.0(4) . . ?
N2 C8 O2 124.2(4) . . ?
N2 C8 C9 118.7(4) . . ?
C4 C3 C2 118.7(4) . . ?
C6 C5 C4 119.1(4) . . ?
O6 C4 C3 124.2(4) . . ?
O6 C4 C5 113.9(4) . . ?
C3 C4 C5 121.8(4) . . ?
C2 C1 C6 119.1(4) . . ?
C2 C1 C7 123.1(4) . . ?
C6 C1 C7 117.8(4) . . ?
C5 C6 C1 121.1(4) . . ?
N1 C7 C1 123.8(4) . . ?
C13 C9 C8 119.3(4) . . ?
C10 C9 C8 121.0(4) . . ?
C10 C9 C13 119.7(4) . . ?
C12 C13 C9 118.7(5) . . ?
C11 C10 C9 119.3(5) . . ?
N3 C11 C10 119.2(5) . . ?
N4 C15 C16 178.7(6) . . ?
N3 C12 C13 119.7(5) . . ?

loop_
_geom_bond_atom_site_label_1
_geom_bond_atom_site_label_2
_geom_bond_distance
_geom_bond_site_symmetry_2
_geom_bond_publ_flag
Mo3 Mo2 3.2052(4) . ?
Mo3 O12 1.953(3) . ?
Mo3 O13 1.950(3) . ?
Mo3 O11 2.155(3) . ?
Mo3 O11 2.348(3) 2_766 ?
Mo3 O19 1.751(3) . ?
Mo3 O9 1.691(3) . ?
Mo4 O12 2.305(3) 2_766 ?
Mo4 O13 2.003(3) . ?
Mo4 O14 1.900(3) . ?
Mo4 O11 2.364(2) . ?
Mo4 O16 1.700(3) . ?
Mo4 O10 1.711(3) . ?
Mo2 O12 2.000(3) . ?
Mo2 O13 2.317(3) 2_766 ?
Mo2 O11 2.279(2) . ?
Mo2 O15 1.898(3) . ?
Mo2 O18 1.704(3) . ?
Mo2 O8 1.710(3) . ?
Mo5 O14 1.914(3) . ?
Mo5 O11 2.447(3) . ?
Mo5 O15 1.923(3) . ?
Mo5 O19 2.272(3) 2_766 ?
Mo5 O7 1.709(3) . ?
Mo5 O17 1.711(3) . ?
Mo1 O1 1.914(3) . ?
Mo1 O2 2.010(3) . ?
Mo1 O5 2.327(3) . ?
Mo1 O4 1.715(3) . ?
Mo1 O3 1.694(3) . ?
Mo1 N1 2.236(3) . ?
O1 C2 1.344(5) . ?
O2 C8 1.328(5) . ?
O6 C4 1.354(5) . ?
O6 C14 1.426(6) . ?
N1 N2 1.386(4) . ?
N1 C7 1.298(6) . ?
N2 C8 1.281(6) . ?
N3 C11 1.336(7) . ?
N3 C12 1.334(7) . ?
C2 C3 1.405(5) . ?
C2 C1 1.407(6) . ?
C8 C9 1.485(6) . ?
C3 C4 1.394(6) . ?
N4 C15 1.139(7) . ?
C5 C4 1.399(6) . ?
C5 C6 1.373(6) . ?
C1 C6 1.413(6) . ?
C1 C7 1.432(5) . ?
C9 C13 1.393(7) . ?
C9 C10 1.387(7) . ?
C13 C12 1.383(6) . ?
C10 C11 1.383(6) . ?
C15 C16 1.459(7) . ?
